data_4082175
loop_
_publ_author_name
'Ng, Kim Hong'
'Li, Yongxin'
'Ganguly, Rakesh'
'Mathey, Francois'

_publ_section_title
;
 Annelation of Phosphole-Substituted Fischer Carbene Complexes by Alkynes
;
_journal_issue 24
_journal_name_full Organometallics
_journal_page_first 7482
_journal_paper_doi 10.1021/om4009795
_journal_volume 32
_journal_year 2013
_chemical_formula_moiety 'C32 H23 O6 P W'
_chemical_formula_sum 'C32 H23 O6 P W'
_chemical_formula_weight 718.32
_chemical_name_systematic
; 
 ? 
;
_space_group_IT_number 14
_symmetry_cell_setting monoclinic
_symmetry_space_group_name_Hall '-P 2ybc'
_symmetry_space_group_name_H-M 'P 1 21/c 1'
_atom_sites_solution_hydrogens geom
_atom_sites_solution_primary direct
_atom_sites_solution_secondary difmap
_audit_creation_method SHELXL-97
_cell_angle_alpha 90.00
_cell_angle_beta 105.5100(10)
_cell_angle_gamma 90.00
_cell_formula_units_Z 4
_cell_length_a 14.8561(3)
_cell_length_b 18.8634(4)
_cell_length_c 10.3930(2)
_cell_measurement_reflns_used 9991
_cell_measurement_temperature 103(2)
_cell_measurement_theta_max 29.33
_cell_measurement_theta_min 2.40
_cell_volume 2806.44(10)
_computing_cell_refinement 'Bruker SAINT'
_computing_data_collection 'Bruker APEX2'
_computing_data_reduction 'Bruker SAINT'
_computing_molecular_graphics 'Bruker SHELXTL'
_computing_publication_material 'Bruker SHELXTL'
_computing_structure_refinement 'SHELXL-97 (Sheldrick, 2008)'
_computing_structure_solution 'SHELXS-97 (Sheldrick, 2008)'
_diffrn_ambient_temperature 103(2)
_diffrn_measured_fraction_theta_full 0.994
_diffrn_measured_fraction_theta_max 0.994
_diffrn_measurement_device_type 'Bruker APEX-II CCD'
_diffrn_measurement_method '\f and \w scans'
_diffrn_radiation_monochromator graphite
_diffrn_radiation_source 'fine-focus sealed tube'
_diffrn_radiation_type MoK\a
_diffrn_radiation_wavelength 0.71073
_diffrn_reflns_av_R_equivalents 0.0437
_diffrn_reflns_av_sigmaI/netI 0.0402
_diffrn_reflns_limit_h_max 21
_diffrn_reflns_limit_h_min -21
_diffrn_reflns_limit_k_max 27
_diffrn_reflns_limit_k_min -27
_diffrn_reflns_limit_l_max 15
_diffrn_reflns_limit_l_min -14
_diffrn_reflns_number 38729
_diffrn_reflns_theta_full 31.07
_diffrn_reflns_theta_max 31.07
_diffrn_reflns_theta_min 2.98
_exptl_absorpt_coefficient_mu 4.217
_exptl_absorpt_correction_T_max 0.6778
_exptl_absorpt_correction_T_min 0.4572
_exptl_absorpt_correction_type multi-scan
_exptl_absorpt_process_details sadabs
_exptl_crystal_colour colourless
_exptl_crystal_density_diffrn 1.700
_exptl_crystal_density_method 'not measured'
_exptl_crystal_description block
_exptl_crystal_F_000 1408
_exptl_crystal_size_max 0.22
_exptl_crystal_size_mid 0.12
_exptl_crystal_size_min 0.10
_refine_diff_density_max 1.370
_refine_diff_density_min -0.873
_refine_diff_density_rms 0.119
_refine_ls_extinction_method none
_refine_ls_goodness_of_fit_ref 1.020
_refine_ls_hydrogen_treatment constr
_refine_ls_matrix_type full
_refine_ls_number_parameters 363
_refine_ls_number_reflns 8955
_refine_ls_number_restraints 0
_refine_ls_restrained_S_all 1.020
_refine_ls_R_factor_all 0.0382
_refine_ls_R_factor_gt 0.0257
_refine_ls_shift/su_max 0.008
_refine_ls_shift/su_mean 0.000
_refine_ls_structure_factor_coef Fsqd
_refine_ls_weighting_details 'calc w=1/[\s^2^(Fo^2^)+(0.0249P)^2^+0.0000P] where P=(Fo^2^+2Fc^2^)/3'
_refine_ls_weighting_scheme calc
_refine_ls_wR_factor_gt 0.0524
_refine_ls_wR_factor_ref 0.0563
_reflns_number_gt 7299
_reflns_number_total 8955
_reflns_threshold_expression >2sigma(I)
_cod_data_source_file om4009795_si_001.cif
_cod_data_source_block mat155s
_cod_depositor_comments
;
The following automatic conversions were performed:

'_symmetry_cell_setting' value 'Monoclinic' changed to 'monoclinic'
according to /home/saulius/struct/CIF-dictionaries/cif_core.dic
dictionary named 'cif_core.dic' version 2.4.2 from 2011-04-26.

Automatic conversion script
Id: cif_fix_values 1891 2012-01-12 08:04:46Z andrius 
;
_cod_original_sg_symbol_H-M P2(1)/c
_cod_database_code 4082175

loop_
_symmetry_equiv_pos_as_xyz
'x, y, z'
'-x, y+1/2, -z+1/2'
'-x, -y, -z'
'x, -y-1/2, z-1/2'

loop_
_atom_site_label
_atom_site_type_symbol
_atom_site_fract_x
_atom_site_fract_y
_atom_site_fract_z
_atom_site_U_iso_or_equiv
_atom_site_adp_type
_atom_site_occupancy
_atom_site_symmetry_multiplicity
_atom_site_calc_flag
_atom_site_refinement_flags
W1 W 0.365125(6) 1.135901(5) 0.858900(9) 0.01421(3) Uani 1 1 d .
C1 C 0.41990(17) 1.06625(12) 1.0108(3) 0.0181(5) Uani 1 1 d .
C2 C 0.48863(18) 1.13647(12) 0.8081(3) 0.0195(5) Uani 1 1 d .
C3 C 0.41213(18) 1.21870(13) 0.9780(3) 0.0216(5) Uani 1 1 d .
C4 C 0.30227(18) 1.20657(13) 0.7148(3) 0.0209(5) Uani 1 1 d .
C5 C 0.24286(18) 1.12835(12) 0.9143(2) 0.0181(5) Uani 1 1 d .
C6 C 0.33668(16) 0.95183(12) 0.7088(2) 0.0165(5) Uani 1 1 d .
C7 C 0.32547(18) 0.92283(12) 0.8264(3) 0.0203(5) Uani 1 1 d .
H7 H 0.3051 0.9518 0.8878 0.024 Uiso 1 1 calc R
C8 C 0.34414(19) 0.85107(14) 0.8544(3) 0.0257(6) Uani 1 1 d .
H8 H 0.3365 0.8315 0.9350 0.031 Uiso 1 1 calc R
C9 C 0.3734(2) 0.80885(14) 0.7664(3) 0.0312(7) Uani 1 1 d .
H9 H 0.3860 0.7601 0.7861 0.037 Uiso 1 1 calc R
C10 C 0.3846(2) 0.83688(15) 0.6494(3) 0.0343(7) Uani 1 1 d .
H10 H 0.4054 0.8075 0.5888 0.041 Uiso 1 1 calc R
C11 C 0.36559(19) 0.90838(14) 0.6195(3) 0.0252(6) Uani 1 1 d .
H11 H 0.3724 0.9274 0.5380 0.030 Uiso 1 1 calc R
C12 C 0.35887(18) 1.06235(12) 0.5342(2) 0.0193(5) Uani 1 1 d .
H12 H 0.4236 1.0675 0.5412 0.023 Uiso 1 1 calc R
C13 C 0.29408(18) 1.06631(12) 0.4186(2) 0.0186(5) Uani 1 1 d .
C14 C 0.3171(2) 1.08126(15) 0.2882(3) 0.0297(6) Uani 1 1 d .
H14A H 0.3844 1.0900 0.3053 0.045 Uiso 1 1 calc R
H14B H 0.2825 1.1232 0.2461 0.045 Uiso 1 1 calc R
H14C H 0.2995 1.0403 0.2287 0.045 Uiso 1 1 calc R
C15 C 0.19309(17) 1.05634(12) 0.4229(2) 0.0154(5) Uani 1 1 d .
C16 C 0.1300(2) 1.11616(13) 0.3495(3) 0.0241(6) Uani 1 1 d .
H16A H 0.1320 1.1173 0.2560 0.036 Uiso 1 1 calc R
H16B H 0.1520 1.1616 0.3920 0.036 Uiso 1 1 calc R
H16C H 0.0657 1.1078 0.3535 0.036 Uiso 1 1 calc R
C17 C 0.15476(16) 0.98240(12) 0.3753(2) 0.0139(4) Uani 1 1 d .
C18 C 0.12038(16) 0.94807(12) 0.4658(2) 0.0135(4) Uani 1 1 d .
C19 C 0.13305(16) 0.99220(12) 0.5870(2) 0.0152(4) Uani 1 1 d .
C20 C 0.19207(16) 1.05519(12) 0.5722(2) 0.0146(4) Uani 1 1 d .
H20 H 0.1637 1.0999 0.5953 0.018 Uiso 1 1 calc R
C21 C 0.15915(17) 0.95151(13) 0.2457(2) 0.0179(5) Uani 1 1 d .
C22 C 0.20542(18) 0.88772(13) 0.2446(3) 0.0224(5) Uani 1 1 d .
H22 H 0.2352 0.8650 0.3265 0.027 Uiso 1 1 calc R
C23 C 0.2085(2) 0.85700(15) 0.1253(3) 0.0297(6) Uani 1 1 d .
H23 H 0.2412 0.8136 0.1256 0.036 Uiso 1 1 calc R
C24 C 0.1645(2) 0.88894(16) 0.0055(3) 0.0318(7) Uani 1 1 d .
H24 H 0.1650 0.8667 -0.0764 0.038 Uiso 1 1 calc R
C25 C 0.1202(2) 0.95261(16) 0.0046(3) 0.0333(7) Uani 1 1 d .
H25 H 0.0917 0.9753 -0.0778 0.040 Uiso 1 1 calc R
C26 C 0.1169(2) 0.98427(15) 0.1245(3) 0.0273(6) Uani 1 1 d .
H26 H 0.0857 1.0283 0.1235 0.033 Uiso 1 1 calc R
C27 C 0.07304(16) 0.87877(11) 0.4554(2) 0.0150(5) Uani 1 1 d .
C28 C 0.00466(17) 0.85846(12) 0.3408(3) 0.0179(5) Uani 1 1 d .
H28 H -0.0105 0.8890 0.2653 0.021 Uiso 1 1 calc R
C29 C -0.04114(18) 0.79431(13) 0.3362(3) 0.0227(5) Uani 1 1 d .
H29 H -0.0871 0.7808 0.2574 0.027 Uiso 1 1 calc R
C30 C -0.0202(2) 0.74940(13) 0.4468(3) 0.0271(6) Uani 1 1 d .
H30 H -0.0522 0.7056 0.4438 0.033 Uiso 1 1 calc R
C31 C 0.0470(2) 0.76887(13) 0.5600(3) 0.0253(6) Uani 1 1 d .
H31 H 0.0616 0.7383 0.6353 0.030 Uiso 1 1 calc R
C32 C 0.09393(19) 0.83313(13) 0.5651(3) 0.0209(5) Uani 1 1 d .
H32 H 0.1405 0.8460 0.6437 0.025 Uiso 1 1 calc R
O1 O 0.44747(14) 1.02854(9) 1.09790(18) 0.0256(4) Uani 1 1 d .
O2 O 0.55779(14) 1.13527(10) 0.7799(2) 0.0296(4) Uani 1 1 d .
O3 O 0.44180(14) 1.26783(10) 1.0404(2) 0.0312(5) Uani 1 1 d .
O4 O 0.26368(15) 1.24615(10) 0.6357(2) 0.0328(5) Uani 1 1 d .
O5 O 0.17632(13) 1.12345(9) 0.9477(2) 0.0256(4) Uani 1 1 d .
O6 O 0.10231(12) 0.98069(9) 0.68222(17) 0.0196(4) Uani 1 1 d .
P1 P 0.31469(4) 1.04656(3) 0.67630(6) 0.01425(12) Uani 1 1 d .

loop_
_atom_site_aniso_label
_atom_site_aniso_U_11
_atom_site_aniso_U_22
_atom_site_aniso_U_33
_atom_site_aniso_U_23
_atom_site_aniso_U_13
_atom_site_aniso_U_12
W1 0.01514(5) 0.01301(5) 0.01414(5) -0.00170(4) 0.00332(4) -0.00042(4)
C1 0.0170(11) 0.0189(11) 0.0196(13) -0.0035(10) 0.0072(10) 0.0014(9)
C2 0.0233(12) 0.0160(10) 0.0176(13) 0.0009(9) 0.0027(10) -0.0015(10)
C3 0.0204(12) 0.0218(12) 0.0226(14) -0.0040(10) 0.0054(11) 0.0011(10)
C4 0.0206(12) 0.0196(11) 0.0243(14) -0.0012(10) 0.0091(11) -0.0017(10)
C5 0.0211(12) 0.0168(11) 0.0136(12) -0.0019(9) -0.0001(10) 0.0028(9)
C6 0.0125(10) 0.0154(10) 0.0192(13) -0.0032(9) -0.0001(10) 0.0017(8)
C7 0.0181(12) 0.0183(11) 0.0226(14) -0.0017(10) 0.0022(10) -0.0001(9)
C8 0.0247(14) 0.0204(12) 0.0273(16) 0.0033(10) -0.0014(12) 0.0006(10)
C9 0.0307(16) 0.0174(12) 0.0381(18) -0.0040(12) -0.0037(13) 0.0056(11)
C10 0.0371(17) 0.0267(14) 0.0367(18) -0.0115(13) 0.0059(14) 0.0126(13)
C11 0.0254(13) 0.0239(12) 0.0247(14) -0.0058(11) 0.0042(11) 0.0061(11)
C12 0.0191(12) 0.0212(11) 0.0207(14) -0.0040(10) 0.0111(11) -0.0027(9)
C13 0.0229(12) 0.0181(11) 0.0169(13) -0.0013(9) 0.0092(11) -0.0013(9)
C14 0.0309(15) 0.0403(16) 0.0215(15) -0.0016(12) 0.0133(12) -0.0126(13)
C15 0.0201(12) 0.0149(10) 0.0125(12) -0.0003(9) 0.0068(10) -0.0005(9)
C16 0.0329(15) 0.0175(11) 0.0221(14) 0.0054(10) 0.0075(12) 0.0075(10)
C17 0.0124(10) 0.0160(10) 0.0118(11) 0.0002(8) 0.0004(9) 0.0024(8)
C18 0.0137(10) 0.0171(10) 0.0092(11) 0.0003(8) 0.0020(9) 0.0021(8)
C19 0.0121(10) 0.0180(11) 0.0159(12) -0.0007(9) 0.0043(9) 0.0025(8)
C20 0.0127(10) 0.0152(10) 0.0158(12) -0.0001(9) 0.0038(9) 0.0017(8)
C21 0.0192(12) 0.0226(12) 0.0125(12) -0.0009(9) 0.0051(10) -0.0057(9)
C22 0.0199(12) 0.0275(12) 0.0198(14) -0.0055(10) 0.0054(11) -0.0020(10)
C23 0.0253(14) 0.0351(15) 0.0319(17) -0.0145(12) 0.0132(13) -0.0023(12)
C24 0.0313(15) 0.0482(17) 0.0201(15) -0.0159(13) 0.0141(13) -0.0160(13)
C25 0.0434(18) 0.0450(17) 0.0114(14) 0.0012(12) 0.0072(13) -0.0136(14)
C26 0.0343(16) 0.0297(14) 0.0167(14) 0.0016(11) 0.0049(12) -0.0046(12)
C27 0.0150(11) 0.0153(10) 0.0159(12) 0.0002(9) 0.0062(10) 0.0032(8)
C28 0.0191(11) 0.0194(11) 0.0158(12) -0.0028(9) 0.0058(10) 0.0010(9)
C29 0.0200(12) 0.0225(12) 0.0256(15) -0.0070(10) 0.0059(11) -0.0019(10)
C30 0.0329(15) 0.0163(11) 0.0369(17) -0.0038(11) 0.0177(14) -0.0027(11)
C31 0.0329(15) 0.0208(12) 0.0255(15) 0.0058(11) 0.0137(13) 0.0043(11)
C32 0.0238(13) 0.0192(11) 0.0203(14) -0.0007(10) 0.0068(11) 0.0013(10)
O1 0.0270(10) 0.0288(10) 0.0214(10) 0.0032(8) 0.0076(8) 0.0064(8)
O2 0.0208(9) 0.0356(11) 0.0336(12) 0.0061(9) 0.0094(9) -0.0013(8)
O3 0.0286(11) 0.0258(10) 0.0365(12) -0.0147(9) 0.0040(9) -0.0029(8)
O4 0.0315(11) 0.0274(10) 0.0393(13) 0.0154(9) 0.0090(10) 0.0056(9)
O5 0.0200(9) 0.0318(10) 0.0262(11) -0.0025(8) 0.0083(8) -0.0016(8)
O6 0.0214(9) 0.0251(9) 0.0148(9) -0.0004(7) 0.0090(7) -0.0011(7)
P1 0.0148(3) 0.0148(3) 0.0137(3) -0.0022(2) 0.0047(2) -0.0002(2)

loop_
_atom_type_symbol
_atom_type_description
_atom_type_scat_dispersion_real
_atom_type_scat_dispersion_imag
_atom_type_scat_source
C C 0.0033 0.0016 'International Tables Vol C Tables 4.2.6.8 and 6.1.1.4'
H H 0.0000 0.0000 'International Tables Vol C Tables 4.2.6.8 and 6.1.1.4'
O O 0.0106 0.0060 'International Tables Vol C Tables 4.2.6.8 and 6.1.1.4'
P P 0.1023 0.0942 'International Tables Vol C Tables 4.2.6.8 and 6.1.1.4'
W W -0.8490 6.8722 'International Tables Vol C Tables 4.2.6.8 and 6.1.1.4'

loop_
_geom_angle_atom_site_label_1
_geom_angle_atom_site_label_2
_geom_angle_atom_site_label_3
_geom_angle
C3 W1 C4 87.67(11)
C3 W1 C2 88.09(10)
C4 W1 C2 94.23(10)
C3 W1 C1 91.31(10)
C4 W1 C1 175.43(9)
C2 W1 C1 90.19(9)
C3 W1 C5 93.97(10)
C4 W1 C5 89.18(10)
C2 W1 C5 176.10(9)
C1 W1 C5 86.45(9)
C3 W1 P1 168.92(7)
C4 W1 P1 84.12(7)
C2 W1 P1 85.12(7)
C1 W1 P1 97.44(7)
C5 W1 P1 93.34(7)
O1 C1 W1 177.0(2)
O2 C2 W1 178.6(2)
O3 C3 W1 175.6(2)
O4 C4 W1 177.2(2)
O5 C5 W1 178.4(2)
C7 C6 C11 119.1(2)
C7 C6 P1 119.28(17)
C11 C6 P1 121.59(19)
C6 C7 C8 120.1(2)
C6 C7 H7 120.0
C8 C7 H7 120.0
C9 C8 C7 120.4(3)
C9 C8 H8 119.8
C7 C8 H8 119.8
C8 C9 C10 120.2(2)
C8 C9 H9 119.9
C10 C9 H9 119.9
C9 C10 C11 120.2(2)
C9 C10 H10 119.9
C11 C10 H10 119.9
C6 C11 C10 120.1(3)
C6 C11 H11 120.0
C10 C11 H11 120.0
C13 C12 P1 114.75(18)
C13 C12 H12 122.6
P1 C12 H12 122.6
C12 C13 C14 122.7(2)
C12 C13 C15 116.6(2)
C14 C13 C15 120.7(2)
C13 C14 H14A 109.5
C13 C14 H14B 109.5
H14A C14 H14B 109.5
C13 C14 H14C 109.5
H14A C14 H14C 109.5
H14B C14 H14C 109.5
C13 C15 C16 111.7(2)
C13 C15 C17 112.66(18)
C16 C15 C17 112.5(2)
C13 C15 C20 107.6(2)
C16 C15 C20 109.83(19)
C17 C15 C20 101.91(17)
C15 C16 H16A 109.5
C15 C16 H16B 109.5
H16A C16 H16B 109.5
C15 C16 H16C 109.5
H16A C16 H16C 109.5
H16B C16 H16C 109.5
C18 C17 C21 124.1(2)
C18 C17 C15 112.8(2)
C21 C17 C15 123.04(19)
C17 C18 C27 129.6(2)
C17 C18 C19 109.7(2)
C27 C18 C19 120.68(19)
O6 C19 C18 127.1(2)
O6 C19 C20 125.4(2)
C18 C19 C20 107.54(18)
C19 C20 C15 105.87(19)
C19 C20 P1 112.17(16)
C15 C20 P1 108.18(15)
C19 C20 H20 110.2
C15 C20 H20 110.2
P1 C20 H20 110.2
C22 C21 C26 118.8(2)
C22 C21 C17 119.3(2)
C26 C21 C17 121.9(2)
C23 C22 C21 120.5(3)
C23 C22 H22 119.8
C21 C22 H22 119.8
C24 C23 C22 120.3(3)
C24 C23 H23 119.8
C22 C23 H23 119.8
C25 C24 C23 120.0(2)
C25 C24 H24 120.0
C23 C24 H24 120.0
C24 C25 C26 120.1(3)
C24 C25 H25 119.9
C26 C25 H25 119.9
C21 C26 C25 120.2(3)
C21 C26 H26 119.9
C25 C26 H26 119.9
C32 C27 C28 118.7(2)
C32 C27 C18 119.3(2)
C28 C27 C18 121.9(2)
C29 C28 C27 120.6(2)
C29 C28 H28 119.7
C27 C28 H28 119.7
C28 C29 C30 120.2(3)
C28 C29 H29 119.9
C30 C29 H29 119.9
C31 C30 C29 119.6(2)
C31 C30 H30 120.2
C29 C30 H30 120.2
C30 C31 C32 120.5(2)
C30 C31 H31 119.8
C32 C31 H31 119.8
C31 C32 C27 120.4(3)
C31 C32 H32 119.8
C27 C32 H32 119.8
C12 P1 C6 103.14(11)
C12 P1 C20 91.36(11)
C6 P1 C20 106.93(11)
C12 P1 W1 114.32(8)
C6 P1 W1 121.03(8)
C20 P1 W1 115.52(7)

loop_
_geom_bond_atom_site_label_1
_geom_bond_atom_site_label_2
_geom_bond_distance
W1 C3 1.999(3)
W1 C4 2.036(3)
W1 C2 2.040(3)
W1 C1 2.048(3)
W1 C5 2.052(3)
W1 P1 2.4985(6)
C1 O1 1.138(3)
C2 O2 1.142(3)
C3 O3 1.149(3)
C4 O4 1.145(3)
C5 O5 1.136(3)
C6 C7 1.389(3)
C6 C11 1.390(3)
C6 P1 1.832(2)
C7 C8 1.397(3)
C7 H7 0.9500
C8 C9 1.369(4)
C8 H8 0.9500
C9 C10 1.376(4)
C9 H9 0.9500
C10 C11 1.396(4)
C10 H10 0.9500
C11 H11 0.9500
C12 C13 1.325(4)
C12 P1 1.794(2)
C12 H12 0.9500
C13 C14 1.510(3)
C13 C15 1.525(3)
C14 H14A 0.9800
C14 H14B 0.9800
C14 H14C 0.9800
C15 C16 1.533(3)
C15 C17 1.537(3)
C15 C20 1.556(3)
C16 H16A 0.9800
C16 H16B 0.9800
C16 H16C 0.9800
C17 C18 1.349(3)
C17 C21 1.486(3)
C18 C27 1.475(3)
C18 C19 1.480(3)
C19 O6 1.215(3)
C19 C20 1.509(3)
C20 P1 1.860(2)
C20 H20 1.0000
C21 C22 1.387(3)
C21 C26 1.392(4)
C22 C23 1.381(4)
C22 H22 0.9500
C23 C24 1.380(4)
C23 H23 0.9500
C24 C25 1.368(4)
C24 H24 0.9500
C25 C26 1.395(4)
C25 H25 0.9500
C26 H26 0.9500
C27 C32 1.395(3)
C27 C28 1.397(3)
C28 C29 1.383(3)
C28 H28 0.9500
C29 C30 1.394(4)
C29 H29 0.9500
C30 C31 1.374(4)
C30 H30 0.9500
C31 C32 1.392(3)
C31 H31 0.9500
C32 H32 0.9500
